data_7207475
loop_
_publ_author_name
'Lemmerer, Andreas'
'Billing, David G.'

_publ_section_title
;
 Lead halide inorganic--organic hybrids incorporating diammonium cations
;
_journal_issue 6
_journal_name_full CrystEngComm
_journal_page_first 1954
_journal_paper_doi 10.1039/c2ce06498g
_journal_volume 14
_journal_year 2012
_chemical_formula_moiety 'C4 H14 N2, I4 Pb'
_chemical_formula_sum 'C4 H14 I4 N2 Pb'
_chemical_formula_weight 804.96
_chemical_name_systematic
;
(1,4-diammonium)tetraiodoplumbate(II)
;
_space_group_IT_number 15
_symmetry_cell_setting monoclinic
_symmetry_space_group_name_Hall '-C 2yc'
_symmetry_space_group_name_H-M 'C 1 2/c 1'
_atom_sites_solution_hydrogens geom
_atom_sites_solution_primary direct
_atom_sites_solution_secondary difmap
_audit_conform_dict_location ftp://ftp.iucr.org/pub/cif_core.dic
_audit_conform_dict_name cif_core.dic
_audit_conform_dict_version 2.2
_audit_creation_date 2004-11-17T15:47:09-00:00
_audit_creation_method 'WinGX routine CIF_UPDATE'
_cell_angle_alpha 90
_cell_angle_beta 103.648(3)
_cell_angle_gamma 90
_cell_formula_units_Z 4
_cell_length_a 21.119(4)
_cell_length_b 8.5018(14)
_cell_length_c 8.8936(15)
_cell_measurement_reflns_used 943
_cell_measurement_temperature 293(2)
_cell_measurement_theta_max 28.174
_cell_measurement_theta_min 2.593
_cell_volume 1551.8(5)
_computing_cell_refinement 'Bruker SAINT+ (Bruker, 1999)'
_computing_data_collection 'Bruker SMART-NT (Bruker, 1998)'
_computing_data_reduction 'Bruker SAINT+ (Bruker, 1999)'
_computing_molecular_graphics
;
Ortep-3 for Windows (Farrugia, 1997) and DIAMOND (Brandenburg, 1999)
;
_computing_publication_material
;
WinGX publication routines (Farrugia, 1999) and PLATON (Spek, 2002)
;
_computing_structure_refinement 'SHELXL-97 (Sheldrick, 2008)'
_computing_structure_solution 'SHELXS-97 (Sheldrick, 2008)'
_diffrn_ambient_temperature 293(2)
_diffrn_measured_fraction_theta_full 0.997
_diffrn_measured_fraction_theta_max 0.997
_diffrn_measurement_device_type 'CCD area detector'
_diffrn_measurement_method 'phi and omega scans'
_diffrn_radiation_monochromator graphite
_diffrn_radiation_type MoK\a
_diffrn_radiation_wavelength 0.71073
_diffrn_reflns_av_R_equivalents 0.0831
_diffrn_reflns_av_unetI/netI 0.0528
_diffrn_reflns_limit_h_max 27
_diffrn_reflns_limit_h_min -26
_diffrn_reflns_limit_k_max 11
_diffrn_reflns_limit_k_min -9
_diffrn_reflns_limit_l_max 11
_diffrn_reflns_limit_l_min -11
_diffrn_reflns_number 5014
_diffrn_reflns_theta_full 27.98
_diffrn_reflns_theta_max 27.98
_diffrn_reflns_theta_min 1.98
_exptl_absorpt_coefficient_mu 18.796
_exptl_absorpt_correction_T_max 0.1044
_exptl_absorpt_correction_T_min 0.0174
_exptl_absorpt_correction_type integration
_exptl_absorpt_process_details 'Bruker XPREP (Bruker, 1999)'
_exptl_crystal_colour orange
_exptl_crystal_density_diffrn 3.446
_exptl_crystal_density_method 'not measured'
_exptl_crystal_description chunk
_exptl_crystal_F_000 1384
_exptl_crystal_size_max 0.44
_exptl_crystal_size_mid 0.3
_exptl_crystal_size_min 0.16
_refine_diff_density_max 3.3
_refine_diff_density_min -1.739
_refine_diff_density_rms 0.321
_refine_ls_extinction_coef 0.0047(2)
_refine_ls_extinction_expression Fc^*^=kFc[1+0.001xFc^2^\l^3^/sin(2\q)]^-1/4^
_refine_ls_extinction_method SHELXL
_refine_ls_goodness_of_fit_ref 1.01
_refine_ls_hydrogen_treatment constr
_refine_ls_matrix_type full
_refine_ls_number_parameters 63
_refine_ls_number_reflns 1863
_refine_ls_number_restraints 35
_refine_ls_restrained_S_all 1.003
_refine_ls_R_factor_all 0.0452
_refine_ls_R_factor_gt 0.0394
_refine_ls_shift/su_max 0
_refine_ls_shift/su_mean 0
_refine_ls_structure_factor_coef Fsqd
_refine_ls_weighting_details 'calc w=1/[\s^2^(Fo^2^)+(0.0626P)^2^+0.0000P] where P=(Fo^2^+2Fc^2^)/3'
_refine_ls_weighting_scheme calc
_refine_ls_wR_factor_gt 0.0976
_refine_ls_wR_factor_ref 0.1003
_reflns_number_gt 1594
_reflns_number_total 1863
_reflns_threshold_expression >2sigma(I)
_cod_data_source_file c2ce06498g.txt
_cod_data_source_block 2
_cod_depositor_comments
;
The following automatic conversions were performed:

'_symmetry_cell_setting' value 'Monoclinic' changed to 'monoclinic'
according to /home/saulius/struct/CIF-dictionaries/cif_core.dic
dictionary named 'cif_core.dic' version 2.4.1 from 2010-06-29.

Automatic conversion script
Id: cif_fix_values 1715 2011-07-08 13:25:40Z adriana 
;
_cod_original_cell_volume 1551.7(4)
_cod_original_sg_symbol_H-M C2/c
_cod_database_code 7207475

loop_
_symmetry_equiv_pos_as_xyz
'x, y, z'
'-x, y, -z+1/2'
'x+1/2, y+1/2, z'
'-x+1/2, y+1/2, -z+1/2'
'-x, -y, -z'
'x, -y, z-1/2'
'-x+1/2, -y+1/2, -z'
'x+1/2, -y+1/2, z-1/2'

loop_
_atom_site_label
_atom_site_type_symbol
_atom_site_fract_x
_atom_site_fract_y
_atom_site_fract_z
_atom_site_U_iso_or_equiv
_atom_site_adp_type
_atom_site_occupancy
_atom_site_symmetry_multiplicity
_atom_site_calc_flag
_atom_site_refinement_flags
_atom_site_disorder_assembly
_atom_site_disorder_group
C1 C 0.0606(5) 0.3287(15) 0.9478(10) 0.070(3) Uani 1 1 d DU . .
H1D H 0.0698 0.4228 1.0108 0.084 Uiso 0.41(2) 1 calc PR A 1
H1E H 0.0258 0.2747 0.9812 0.084 Uiso 0.41(2) 1 calc PR A 1
H1F H 0.073 0.4387 0.9509 0.084 Uiso 0.59(2) 1 d PR A 2
H1G H 0.0307 0.3136 1.0143 0.084 Uiso 0.59(2) 1 d PR A 2
C2A C 0.0299(8) 0.387(3) 0.7824(16) 0.055(5) Uani 0.41(2) 1 d PDU . 1
H2A1 H 0.0611 0.3811 0.7182 0.067 Uiso 0.41(2) 1 calc PR A 1
H2A2 H 0.0155 0.4955 0.7843 0.067 Uiso 0.41(2) 1 calc PR A 1
C2B C 0.0287(7) 0.278(2) 0.7801(15) 0.059(4) Uani 0.59(2) 1 d PDU . 2
H2B1 H 0.0599 0.2854 0.7161 0.071 Uiso 0.59(2) 1 calc PR A 2
H2B2 H 0.014 0.1693 0.7787 0.071 Uiso 0.59(2) 1 calc PR A 2
N1 N 0.1175(4) 0.2298(11) 0.9969(11) 0.068(2) Uani 1 1 d U A .
H1A H 0.1327 0.2386 1.0988 0.102 Uiso 1 1 calc R . .
H1B H 0.148 0.2597 0.9491 0.102 Uiso 1 1 calc R . .
H1C H 0.1067 0.1301 0.9731 0.102 Uiso 1 1 calc R . .
I1 I 0.40210(2) 0.32359(7) 0.61154(6) 0.0556(2) Uani 1 1 d . . .
I2 I 0.22208(3) 0.55957(7) 0.28897(6) 0.0528(2) Uani 1 1 d . . .
Pb1 Pb 0.25 0.25 0.5 0.03823(17) Uani 1 2 d S . .

loop_
_atom_site_aniso_label
_atom_site_aniso_U_11
_atom_site_aniso_U_22
_atom_site_aniso_U_33
_atom_site_aniso_U_23
_atom_site_aniso_U_13
_atom_site_aniso_U_12
C1 0.053(5) 0.106(8) 0.052(4) 0.001(5) 0.016(3) 0.009(4)
C2A 0.040(8) 0.076(12) 0.050(7) -0.008(8) 0.009(6) -0.003(8)
C2B 0.053(6) 0.068(10) 0.057(6) -0.006(6) 0.013(4) 0.013(6)
N1 0.064(5) 0.076(5) 0.061(5) 0.006(4) 0.012(3) 0.001(4)
I1 0.0390(3) 0.0675(4) 0.0599(4) 0.0036(3) 0.0108(2) -0.0003(2)
I2 0.0590(3) 0.0544(3) 0.0477(3) 0.0185(2) 0.0182(2) 0.0022(2)
Pb1 0.0392(2) 0.0428(3) 0.0327(2) -0.00084(13) 0.00867(14) 0.00153(14)

loop_
_atom_type_symbol
_atom_type_description
_atom_type_scat_dispersion_real
_atom_type_scat_dispersion_imag
_atom_type_scat_source
C C 0.0033 0.0016 'International Tables Vol C Tables 4.2.6.8 and 6.1.1.4'
H H 0 0 'International Tables Vol C Tables 4.2.6.8 and 6.1.1.4'
N N 0.0061 0.0033 'International Tables Vol C Tables 4.2.6.8 and 6.1.1.4'
I I -0.4742 1.8119 'International Tables Vol C Tables 4.2.6.8 and 6.1.1.4'
Pb Pb -3.3944 10.1111 'International Tables Vol C Tables 4.2.6.8 and 6.1.1.4'

loop_
_exptl_crystal_face_index_h
_exptl_crystal_face_index_k
_exptl_crystal_face_index_l
_exptl_crystal_face_perp_dist
1 0 -1 0.08
-1 0 1 0.08
0 -1 0 0.145
0 1 0 0.145
-7 2 2 0.15
-3 -1 1 0.16
1 0 0 0.22

loop_
_geom_angle_atom_site_label_1
_geom_angle_atom_site_label_2
_geom_angle_atom_site_label_3
_geom_angle
_geom_angle_site_symmetry_1
_geom_angle_site_symmetry_3
N1 C1 C2A 127.4(12) . .
N1 C1 C2B 105.6(10) . .
N1 C1 H1D 105.4 . .
C2A C1 H1D 105.4 . .
C2B C1 H1D 140.5 . .
N1 C1 H1E 105.4 . .
C2A C1 H1E 105.4 . .
C2B C1 H1E 88.4 . .
H1D C1 H1E 106 . .
N1 C1 H1F 110.6 . .
C2A C1 H1F 76.5 . .
C2B C1 H1F 110.6 . .
H1E C1 H1F 131.9 . .
N1 C1 H1G 110.6 . .
C2A C1 H1G 115.9 . .
C2B C1 H1G 110.6 . .
H1D C1 H1G 80 . .
H1F C1 H1G 108.7 . .
C1 C2A C2B 105.6(15) . 2_556
C1 C2A H2A1 110.6 . .
C2B C2A H2A1 110.6 2_556 .
C1 C2A H2A2 110.6 . .
C2B C2A H2A2 110.6 2_556 .
H2A1 C2A H2A2 108.8 . .
C2A C2B C1 107.8(13) 2_556 .
C2A C2B H2B1 110.1 2_556 .
C1 C2B H2B1 110.1 . .
C2A C2B H2B2 110.1 2_556 .
C1 C2B H2B2 110.1 . .
H2B1 C2B H2B2 108.5 . .
C1 N1 H1A 109.5 . .
C1 N1 H1B 109.5 . .
H1A N1 H1B 109.5 . .
C1 N1 H1C 109.5 . .
H1A N1 H1C 109.5 . .
H1B N1 H1C 109.5 . .
Pb1 I2 Pb1 147.175(19) . 4
I1 Pb1 I1 180.000(7) 7_556 .
I1 Pb1 I2 86.926(15) 7_556 .
I1 Pb1 I2 93.074(15) . .
I1 Pb1 I2 93.074(15) 7_556 7_556
I1 Pb1 I2 86.926(15) . 7_556
I2 Pb1 I2 180 . 7_556
I1 Pb1 I2 89.207(16) 7_556 6_566
I1 Pb1 I2 90.793(16) . 6_566
I2 Pb1 I2 90.659(13) . 6_566
I2 Pb1 I2 89.341(13) 7_556 6_566
I1 Pb1 I2 90.793(16) 7_556 4_545
I1 Pb1 I2 89.207(16) . 4_545
I2 Pb1 I2 89.341(13) . 4_545
I2 Pb1 I2 90.659(13) 7_556 4_545
I2 Pb1 I2 180 6_566 4_545

loop_
_geom_bond_atom_site_label_1
_geom_bond_atom_site_label_2
_geom_bond_distance
_geom_bond_site_symmetry_2
C1 N1 1.447(13) .
C1 C2A 1.544(14) .
C1 C2B 1.547(13) .
C1 H1D 0.97 .
C1 H1E 0.97 .
C1 H1F 0.97 .
C1 H1G 0.97 .
C2A C2B 1.544(13) 2_556
C2A H2A1 0.97 .
C2A H2A2 0.97 .
C2B C2A 1.544(13) 2_556
C2B H2B1 0.97 .
C2B H2B2 0.97 .
N1 H1A 0.89 .
N1 H1B 0.89 .
N1 H1C 0.89 .
I1 Pb1 3.1922(7) .
I2 Pb1 3.2054(6) .
I2 Pb1 3.2076(6) 4
Pb1 I1 3.1922(7) 7_556
Pb1 I2 3.2054(6) 7_556
Pb1 I2 3.2076(6) 6_566
Pb1 I2 3.2076(6) 4_545

loop_
_geom_hbond_atom_site_label_D
_geom_hbond_atom_site_label_H
_geom_hbond_atom_site_label_A
_geom_hbond_distance_DH
_geom_hbond_distance_HA
_geom_hbond_distance_DA
_geom_hbond_angle_DHA
_geom_hbond_site_symmetry_A
N1 H1A I1 0.89 2.89 3.631(9) 142 7_557
N1 H1B I2 0.89 2.81 3.665(9) 162 6_566
N1 H1C I1 0.89 2.71 3.583(9) 168 4_546

loop_
_geom_torsion_atom_site_label_1
_geom_torsion_atom_site_label_2
_geom_torsion_atom_site_label_3
_geom_torsion_atom_site_label_4
_geom_torsion
_geom_torsion_site_symmetry_1
_geom_torsion_site_symmetry_4
N1 C1 C2A C2B 99.8(16) . 2_556
C2B C1 C2A C2B 39.6(19) . 2_556
N1 C1 C2B C2A -176.2(12) . 2_556
C2A C1 C2B C2A -42(2) . 2_556
Pb1 I2 Pb1 I1 -118.32(4) 4 7_556
Pb1 I2 Pb1 I1 61.68(4) 4 .
Pb1 I2 Pb1 I2 152.51(3) 4 6_566
Pb1 I2 Pb1 I2 -27.49(3) 4 4_545
